data_2310407
loop_
_publ_author_name
'Hyman, A.'
'Perloff, A.'
'Block, S.'
'Mauer, F.'

_publ_section_title
;
 The crystal structure of sodium tetraborate
;
_journal_name_full 'Acta Crystallographica (1,1948-23,1967)'
_journal_page_first 815
_journal_page_last 821
_journal_volume 22
_journal_year 1967
_chemical_formula_sum 'B8 Na2 O13'
_chemical_name_systematic 'Na2 B8 O13'
_space_group_IT_number 14
_symmetry_space_group_name_Hall '-P 2yab'
_symmetry_space_group_name_H-M 'P 1 21/a 1'
_cell_angle_alpha 90
_cell_angle_beta 96.57
_cell_angle_gamma 90
_cell_formula_units_Z 4
_cell_length_a 6.507
_cell_length_b 17.796
_cell_length_c 8.377
_cell_volume 963.674
_citation_journal_id_ASTM ACCRA9
_cod_data_source_file Hyman_ACCRA9_1967_1093.cif
_cod_data_source_block B8Na2O13
_cod_original_cell_volume 963.6741
_cod_original_sg_symbol_Hall '-P 2ybc (z,y,-x)'
_cod_database_code 2310407

loop_
_symmetry_equiv_pos_as_xyz
x,y,z
-x+1/2,y+1/2,-z
-x,-y,-z
x-1/2,-y-1/2,z

loop_
_atom_site_label
_atom_site_type_symbol
_atom_site_fract_x
_atom_site_fract_y
_atom_site_fract_z
_atom_site_occupancy
_atom_site_U_iso_or_equiv
O10 O-2 0.39526 0.28356 0.30888 1 0.0
O2 O-2 0.62003 0.53402 0.81618 1 0.0
O11 O-2 0.40497 0.22939 0.06349 1 0.0
B7 B+3 0.48233 0.17267 0.97369 1 0.0
B6 B+3 0.41239 0.2172 0.22871 1 0.0
O6 O-2 0.41744 0.36845 0.52297 1 0.0
O12 O-2 0.51686 0.10347 0.0342 1 0.0
O5 O-2 0.36111 0.44174 0.74677 1 0.0
O9 O-2 0.53633 0.32488 0.79325 1 0.0
B3 B+3 0.5106 0.39208 0.68252 1 0.0
B1 B+3 0.41418 0.51139 0.80289 1 0.0
O1 O-2 0.28617 0.56295 0.85698 1 0.0
Na2 Na+1 0.04214 0.40039 0.57361 1 0.0
O13 O-2 0.43583 0.14858 0.29426 1 0.0
B8 B+3 0.43147 0.08211 0.18553 1 0.0
Na1 Na+1 0.40913 0.36344 0.02913 1 0.0
B2 B+3 0.76351 0.4943 0.74188 1 0.0
B4 B+3 0.44396 0.29906 0.46961 1 0.0
O4 O-2 0.71036 0.42652 0.67233 1 0.0
O3 O-2 0.95484 0.52147 0.72816 1 0.0
O7 O-2 0.51672 0.2409 0.57164 1 0.0
B5 B+3 0.5314 0.25489 0.73447 1 0.0
O8 O-2 0.54274 0.18998 0.82597 1 0.0
